data_7048882
loop_
_publ_author_name
'Saiki, Ryo'
'Miyamoto, Haruka'
'Sagayama, Hajime'
'Kumai, Reiji'
'Newton, Graham N.'
'Shiga, Takuya'
'Oshio, Hiroki'

_publ_section_title
;
 Substituent dependence on the spin crossover behaviour of mononuclear
 Fe(ii) complexes with asymmetric tridentate ligands.
;
_journal_issue 10
_journal_name_full 'Dalton transactions (Cambridge, England : 2003)'
_journal_page_first 3231
_journal_page_last 3236
_journal_paper_doi 10.1039/c9dt00204a
_journal_volume 48
_journal_year 2019
_chemical_formula_moiety 'C44 H34 Fe N10, C6 H14 O, 2(B F4), 2(C H4 O)'
_chemical_formula_sum 'C52 H56 B2 F8 Fe N10 O3'
_chemical_formula_weight 1098.53
_space_group_crystal_system monoclinic
_space_group_IT_number 15
_space_group_name_Hall '-C 2yc'
_space_group_name_H-M_alt 'C 1 2/c 1'
_symmetry_space_group_name_Hall '-C 2yc'
_symmetry_space_group_name_H-M 'C 1 2/c 1'
_atom_sites_solution_hydrogens mixed
_audit_creation_method SHELXL-2016/6
_audit_update_record
;
2019-01-29 deposited with the CCDC.
2019-01-29 downloaded from the CCDC.
;
_cell_angle_alpha 90
_cell_angle_beta 121.401(4)
_cell_angle_gamma 90
_cell_formula_units_Z 8
_cell_length_a 32.372(12)
_cell_length_b 16.452(6)
_cell_length_c 24.557(16)
_cell_measurement_reflns_used 5200
_cell_measurement_temperature 270(2)
_cell_measurement_theta_max 22.92
_cell_measurement_theta_min 2.26
_cell_volume 11163(9)
_computing_cell_refinement 'Bruker SAINT'
_computing_data_collection 'Bruker APEX2'
_computing_data_reduction 'Bruker SAINT'
_computing_molecular_graphics 'Bruker SHELXTL'
_computing_publication_material 'Bruker SHELXTL'
_computing_structure_refinement 'SHELXL-2016/6 (Sheldrick, 2016)'
_computing_structure_solution 'SHELXT 2014/5 (Sheldrick, 2014)'
_diffrn_ambient_temperature 270(2)
_diffrn_detector_area_resol_mean 8.366
_diffrn_measured_fraction_theta_full 0.997
_diffrn_measured_fraction_theta_max 0.990
_diffrn_measurement_device_type 'Bruker APEX-II CCD'
_diffrn_measurement_method '\f and \w scans'
_diffrn_radiation_type MoK\a
_diffrn_radiation_wavelength 0.71073
_diffrn_reflns_av_R_equivalents 0.0534
_diffrn_reflns_av_unetI/netI 0.0819
_diffrn_reflns_Laue_measured_fraction_full 0.997
_diffrn_reflns_Laue_measured_fraction_max 0.990
_diffrn_reflns_limit_h_max 39
_diffrn_reflns_limit_h_min -41
_diffrn_reflns_limit_k_max 15
_diffrn_reflns_limit_k_min -21
_diffrn_reflns_limit_l_max 31
_diffrn_reflns_limit_l_min -30
_diffrn_reflns_number 32071
_diffrn_reflns_point_group_measured_fraction_full 0.997
_diffrn_reflns_point_group_measured_fraction_max 0.990
_diffrn_reflns_theta_full 25.242
_diffrn_reflns_theta_max 27.500
_diffrn_reflns_theta_min 1.440
_diffrn_source 'fine-focus sealed tube'
_exptl_absorpt_coefficient_mu 0.347
_exptl_absorpt_correction_T_max 0.7455
_exptl_absorpt_correction_T_min 0.5750
_exptl_absorpt_correction_type empirical
_exptl_absorpt_process_details SADABS
_exptl_crystal_colour red
_exptl_crystal_density_diffrn 1.307
_exptl_crystal_density_method 'not measured'
_exptl_crystal_description plates
_exptl_crystal_F_000 4560
_exptl_crystal_size_max 0.400
_exptl_crystal_size_mid 0.050
_exptl_crystal_size_min 0.010
_refine_diff_density_max 0.875
_refine_diff_density_min -0.497
_refine_diff_density_rms 0.062
_refine_ls_extinction_method none
_refine_ls_goodness_of_fit_ref 1.030
_refine_ls_hydrogen_treatment mixed
_refine_ls_matrix_type full
_refine_ls_number_parameters 708
_refine_ls_number_reflns 12718
_refine_ls_number_restraints 29
_refine_ls_restrained_S_all 1.032
_refine_ls_R_factor_all 0.1386
_refine_ls_R_factor_gt 0.0689
_refine_ls_shift/su_max 0.002
_refine_ls_shift/su_mean 0.000
_refine_ls_structure_factor_coef Fsqd
_refine_ls_weighting_details 'w=1/[\s^2^(Fo^2^)+(0.1192P)^2^+3.0269P] where P=(Fo^2^+2Fc^2^)/3'
_refine_ls_weighting_scheme calc
_refine_ls_wR_factor_gt 0.1892
_refine_ls_wR_factor_ref 0.2350
_reflns_Friedel_coverage 0.000
_reflns_number_gt 6547
_reflns_number_total 12718
_reflns_threshold_expression 'I > 2\s(I)'
_cod_data_source_file c9dt00204a2.cif
_cod_data_source_block Comp1_270K
_cod_depositor_comments 'Adding full bibliography for 7048880--7048885.cif.'
_cod_original_cell_volume 11164(9)
_cod_database_code 7048882
_shelx_shelxl_version_number 2016/6
_shelx_space_group_comment
;
The symmetry employed for this shelxl refinement is uniquely defined
by the following loop, which should always be used as a source of
symmetry information in preference to the above space-group names.
They are only intended as comments.
;
_shelx_estimated_absorpt_t_min 0.874
_shelx_estimated_absorpt_t_max 0.997

loop_
_space_group_symop_operation_xyz
'x, y, z'
'-x, y, -z+1/2'
'x+1/2, y+1/2, z'
'-x+1/2, y+1/2, -z+1/2'
'-x, -y, -z'
'x, -y, z-1/2'
'-x+1/2, -y+1/2, -z'
'x+1/2, -y+1/2, z-1/2'

loop_
_atom_site_label
_atom_site_type_symbol
_atom_site_fract_x
_atom_site_fract_y
_atom_site_fract_z
_atom_site_U_iso_or_equiv
_atom_site_adp_type
_atom_site_occupancy
_atom_site_site_symmetry_order
_atom_site_calc_flag
_atom_site_refinement_flags_posn
_atom_site_refinement_flags_adp
_atom_site_refinement_flags_occupancy
_atom_site_disorder_assembly
_atom_site_disorder_group
Fe1 Fe 0.67669(2) 0.41119(3) 0.59986(3) 0.04253(18) Uani 1 1 d . . . . .
N1 N 0.68286(11) 0.32817(16) 0.53481(16) 0.0466(7) Uani 1 1 d . . . . .
N2 N 0.67420(11) 0.20088(18) 0.49825(17) 0.0523(8) Uani 1 1 d . . . . .
H1 H 0.668641 0.149449 0.494491 0.063 Uiso 1 1 calc R U . . .
N3 N 0.66227(10) 0.29365(16) 0.62331(16) 0.0450(7) Uani 1 1 d . . . . .
N4 N 0.66214(10) 0.42993(16) 0.67741(16) 0.0461(7) Uani 1 1 d . . . . .
N5 N 0.65178(11) 0.49201(17) 0.70388(16) 0.0487(8) Uani 1 1 d . . . . .
H2 H 0.656730 0.542168 0.699166 0.058 Uiso 1 1 calc R U . . .
N6 N 0.60434(10) 0.44944(17) 0.52659(16) 0.0476(7) Uani 1 1 d . . . . .
N7 N 0.55790(11) 0.54005(18) 0.45183(17) 0.0545(8) Uani 1 1 d . . . . .
H3 H 0.549933 0.582602 0.428100 0.065 Uiso 1 1 calc DR U . . .
N8 N 0.68648(10) 0.52586(15) 0.56798(15) 0.0425(7) Uani 1 1 d . . . . .
N9 N 0.75457(10) 0.43826(17) 0.65830(16) 0.0449(7) Uani 1 1 d . . . . .
N10 N 0.79554(11) 0.40404(17) 0.70514(16) 0.0490(8) Uani 1 1 d . . . . .
H4 H 0.796514 0.358025 0.722391 0.059 Uiso 1 1 calc R U . . .
C1 C 0.69102(13) 0.3275(2) 0.48469(19) 0.0464(9) Uani 1 1 d . . . . .
C2 C 0.70408(15) 0.3900(2) 0.4581(2) 0.0577(11) Uani 1 1 d . . . . .
H5 H 0.708058 0.442959 0.473267 0.069 Uiso 1 1 calc R U . . .
C3 C 0.71089(15) 0.3704(3) 0.4086(2) 0.0629(11) Uani 1 1 d . . . . .
H6 H 0.718798 0.411333 0.389436 0.075 Uiso 1 1 calc R U . . .
C4 C 0.70616(16) 0.2904(3) 0.3866(2) 0.0649(11) Uani 1 1 d . . . . .
H7 H 0.711603 0.279410 0.353691 0.078 Uiso 1 1 calc R U . . .
C5 C 0.69370(15) 0.2277(3) 0.4122(2) 0.0601(11) Uani 1 1 d . . . . .
H8 H 0.690588 0.174581 0.397657 0.072 Uiso 1 1 calc R U . . .
C6 C 0.68596(13) 0.2482(2) 0.4614(2) 0.0503(9) Uani 1 1 d . . . . .
C7 C 0.67313(13) 0.2513(2) 0.5414(2) 0.0465(9) Uani 1 1 d . . . . .
C8 C 0.66324(13) 0.2285(2) 0.5909(2) 0.0486(9) Uani 1 1 d . . . . .
C9 C 0.65537(18) 0.1504(2) 0.6054(2) 0.0700(13) Uani 1 1 d . . . . .
H9 H 0.655848 0.105517 0.582744 0.084 Uiso 1 1 calc R U . . .
C10 C 0.6468(2) 0.1420(2) 0.6545(3) 0.0847(16) Uani 1 1 d . . . . .
H10 H 0.642535 0.090327 0.666181 0.102 Uiso 1 1 calc R U . . .
C11 C 0.64459(18) 0.2091(2) 0.6867(2) 0.0682(13) Uani 1 1 d . . . . .
H11 H 0.638107 0.203194 0.719217 0.082 Uiso 1 1 calc R U . . .
C12 C 0.65218(13) 0.2852(2) 0.66954(19) 0.0473(9) Uani 1 1 d . . . . .
C13 C 0.64934(13) 0.3630(2) 0.69638(19) 0.0476(9) Uani 1 1 d . . . . .
C14 C 0.63118(14) 0.3834(2) 0.7351(2) 0.0517(10) Uani 1 1 d . . . . .
H12 H 0.620329 0.347834 0.754417 0.062 Uiso 1 1 calc R U . . .
C15 C 0.63258(13) 0.4670(2) 0.73901(19) 0.0485(9) Uani 1 1 d . . . . .
C16 C 0.61421(14) 0.5227(2) 0.7681(2) 0.0556(10) Uani 1 1 d . . . . .
C17 C 0.5998(2) 0.4927(3) 0.8083(3) 0.0842(16) Uani 1 1 d . . . . .
H13 H 0.603756 0.437716 0.818631 0.101 Uiso 1 1 calc R U . . .
C18 C 0.5798(2) 0.5427(3) 0.8331(3) 0.1000(19) Uani 1 1 d . . . . .
H14 H 0.570193 0.520613 0.859718 0.120 Uiso 1 1 calc R U . . .
C19 C 0.57345(17) 0.6245(3) 0.8199(3) 0.0730(13) Uani 1 1 d . . . . .
C20 C 0.58847(17) 0.6551(3) 0.7812(2) 0.0707(13) Uani 1 1 d . . . . .
H15 H 0.585257 0.710471 0.772322 0.085 Uiso 1 1 calc R U . . .
C21 C 0.60847(15) 0.6054(2) 0.7549(2) 0.0627(12) Uani 1 1 d . . . . .
H16 H 0.618020 0.627747 0.728404 0.075 Uiso 1 1 calc R U . . .
C22 C 0.5524(2) 0.6788(3) 0.8495(3) 0.1029(19) Uani 1 1 d . . . . .
H43 H 0.572954 0.677350 0.895079 0.154 Uiso 1 1 calc R U . . .
H44 H 0.520696 0.659858 0.837268 0.154 Uiso 1 1 calc R U . . .
H45 H 0.550340 0.733552 0.834714 0.154 Uiso 1 1 calc R U . . .
C23 C 0.55621(13) 0.4235(2) 0.4963(2) 0.0503(10) Uani 1 1 d . . . . .
C24 C 0.53660(14) 0.3556(2) 0.5075(2) 0.0604(11) Uani 1 1 d . . . . .
H17 H 0.555861 0.317759 0.538705 0.072 Uiso 1 1 calc R U . . .
C25 C 0.48702(16) 0.3467(3) 0.4702(3) 0.0726(13) Uani 1 1 d . . . . .
H18 H 0.472634 0.301572 0.476362 0.087 Uiso 1 1 calc R U . . .
C26 C 0.45792(16) 0.4031(3) 0.4237(3) 0.0720(13) Uani 1 1 d . . . . .
H19 H 0.424647 0.394706 0.399993 0.086 Uiso 1 1 calc R U . . .
C27 C 0.47662(14) 0.4702(3) 0.4119(2) 0.0673(12) Uani 1 1 d . . . . .
H20 H 0.457031 0.507312 0.380299 0.081 Uiso 1 1 calc R U . . .
C28 C 0.52687(13) 0.4805(2) 0.4498(2) 0.0528(10) Uani 1 1 d . . . . .
C29 C 0.60325(13) 0.5185(2) 0.49839(19) 0.0476(9) Uani 1 1 d . . . . .
C30 C 0.64810(13) 0.5633(2) 0.5178(2) 0.0482(9) Uani 1 1 d . . . . .
C31 C 0.65361(15) 0.6316(2) 0.4900(2) 0.0647(12) Uani 1 1 d . . . . .
H21 H 0.627067 0.655775 0.455005 0.078 Uiso 1 1 calc R U . . .
C32 C 0.69942(16) 0.6634(2) 0.5151(3) 0.0709(13) Uani 1 1 d . . . . .
H22 H 0.704059 0.709440 0.496992 0.085 Uiso 1 1 calc R U . . .
C33 C 0.73841(15) 0.6269(2) 0.5671(2) 0.0605(11) Uani 1 1 d . . . . .
H23 H 0.769298 0.648794 0.585033 0.073 Uiso 1 1 calc R U . . .
C34 C 0.73066(13) 0.5568(2) 0.59213(19) 0.0461(9) Uani 1 1 d . . . . .
C35 C 0.76849(12) 0.5086(2) 0.64449(19) 0.0441(9) Uani 1 1 d . . . . .
C36 C 0.81831(13) 0.5188(2) 0.6834(2) 0.0505(9) Uani 1 1 d . . . . .
H24 H 0.836588 0.562422 0.683437 0.061 Uiso 1 1 calc R U . . .
C37 C 0.83512(13) 0.4502(2) 0.7221(2) 0.0491(9) Uani 1 1 d . . . . .
C38 C 0.88450(14) 0.4253(2) 0.7722(2) 0.0554(10) Uani 1 1 d . . . . .
C39 C 0.92189(16) 0.4810(3) 0.7941(3) 0.0863(17) Uani 1 1 d . . . . .
H25 H 0.915988 0.532979 0.776744 0.104 Uiso 1 1 calc R U . . .
C40 C 0.96832(18) 0.4589(3) 0.8420(3) 0.105(2) Uani 1 1 d . . . . .
H26 H 0.993014 0.497212 0.857132 0.126 Uiso 1 1 calc R U . . .
C41 C 0.97884(17) 0.3814(3) 0.8679(3) 0.0813(15) Uani 1 1 d . . . . .
C42 C 0.94163(17) 0.3272(3) 0.8442(3) 0.0807(15) Uani 1 1 d . . . . .
H27 H 0.947581 0.274452 0.860185 0.097 Uiso 1 1 calc R U . . .
C43 C 0.89516(15) 0.3486(3) 0.7969(2) 0.0673(12) Uani 1 1 d . . . . .
H28 H 0.870674 0.309880 0.781603 0.081 Uiso 1 1 calc R U . . .
C44 C 1.02935(18) 0.3582(4) 0.9214(3) 0.121(2) Uani 1 1 d . . . . .
H46 H 1.052548 0.374610 0.910387 0.182 Uiso 1 1 calc R U . . .
H47 H 1.031092 0.300404 0.927598 0.182 Uiso 1 1 calc R U . . .
H48 H 1.036354 0.384950 0.960053 0.182 Uiso 1 1 calc R U . . .
B1 B 0.7883(2) 0.1888(3) 0.7847(3) 0.0720(16) Uani 1 1 d . . . . .
B2 B 0.6119(2) 0.7871(4) 0.3433(4) 0.0797(18) Uani 1 1 d . . . . .
F1 F 0.78556(14) 0.25652(18) 0.7541(2) 0.1240(13) Uani 1 1 d . . . . .
F2 F 0.83396(14) 0.1662(3) 0.8272(2) 0.1526(17) Uani 1 1 d . . . . .
F3 F 0.76123(16) 0.1975(3) 0.8109(2) 0.1568(18) Uani 1 1 d . . . . .
F4 F 0.77198(19) 0.1276(3) 0.7429(3) 0.202(3) Uani 1 1 d . . . . .
F5 F 0.59646(19) 0.7111(2) 0.3326(2) 0.1621(19) Uani 1 1 d . . . . .
F6 F 0.65149(19) 0.8043(4) 0.3961(3) 0.211(3) Uani 1 1 d . . . . .
F7 F 0.5797(3) 0.8204(4) 0.3563(4) 0.262(4) Uani 1 1 d . . . . .
F8 F 0.60883(18) 0.8223(3) 0.2937(2) 0.1649(19) Uani 1 1 d . . . . .
O1 O 0.65898(13) -0.0730(2) 0.5604(2) 0.0937(12) Uani 1 1 d . . . . .
O2 O 0.64771(17) 0.04146(17) 0.4759(2) 0.0967(12) Uani 1 1 d . . . . .
H55 H 0.663202 0.007680 0.503783 0.145 Uiso 1 1 calc R U . . .
O3 O 0.52879(14) 0.6753(3) 0.3735(2) 0.1267(18) Uani 1 1 d D U . . .
H62 H 0.5495(5) 0.7065(13) 0.3738(14) 0.190 Uiso 1 1 d D U . . .
C45 C 0.7065(2) -0.1059(3) 0.6058(4) 0.106(2) Uani 1 1 d . . . . .
H29 H 0.703141 -0.162003 0.616355 0.127 Uiso 1 1 calc R U . . .
C46 C 0.7364(3) -0.1046(5) 0.5743(5) 0.153(3) Uani 1 1 d . . . . .
H30 H 0.717675 -0.126617 0.532004 0.229 Uiso 1 1 calc R U . . .
H31 H 0.765095 -0.136641 0.598972 0.229 Uiso 1 1 calc R U . . .
H32 H 0.745344 -0.049576 0.572030 0.229 Uiso 1 1 calc R U . . .
C47 C 0.7279(2) -0.0543(5) 0.6650(3) 0.127(2) Uani 1 1 d . . . . .
H33 H 0.735249 -0.001327 0.655870 0.191 Uiso 1 1 calc R U . . .
H34 H 0.757021 -0.079289 0.698154 0.191 Uiso 1 1 calc R U . . .
H35 H 0.705088 -0.049389 0.678591 0.191 Uiso 1 1 calc R U . . .
C48 C 0.6193(2) -0.1105(4) 0.5600(3) 0.0997(19) Uani 1 1 d . . . . .
H36 H 0.628085 -0.118787 0.604301 0.120 Uiso 1 1 calc R U . . .
C49 C 0.5775(3) -0.0544(5) 0.5292(5) 0.167(4) Uani 1 1 d . . . . .
H37 H 0.551560 -0.075833 0.533131 0.251 Uiso 1 1 calc R U . . .
H38 H 0.566798 -0.048677 0.484858 0.251 Uiso 1 1 calc R U . . .
H39 H 0.586906 -0.002214 0.549604 0.251 Uiso 1 1 calc R U . . .
C50 C 0.6078(3) -0.1897(5) 0.5283(6) 0.202(5) Uani 1 1 d . . . . .
H40 H 0.594268 -0.182058 0.483348 0.304 Uiso 1 1 calc R U . . .
H41 H 0.584907 -0.217412 0.535256 0.304 Uiso 1 1 calc R U . . .
H42 H 0.636873 -0.221467 0.545474 0.304 Uiso 1 1 calc R U . . .
C51 C 0.6377(4) 0.0115(4) 0.4181(5) 0.189(5) Uani 1 1 d . . . . .
H49 H 0.613957 0.045339 0.384429 0.284 Uiso 1 1 calc R U . . .
H50 H 0.625393 -0.042858 0.412732 0.284 Uiso 1 1 calc R U . . .
H51 H 0.666773 0.011075 0.416622 0.284 Uiso 1 1 calc R U . . .
C52 C 0.4922(7) 0.6596(15) 0.3153(11) 0.269(12) Uani 0.5 1 d D U P A 1
H52 H 0.498996 0.681810 0.284566 0.403 Uiso 0.5 1 calc R U P A 1
H53 H 0.463240 0.683778 0.309554 0.403 Uiso 0.5 1 calc R U P A 1
H54 H 0.487934 0.601879 0.309411 0.403 Uiso 0.5 1 calc R U P A 1
C53 C 0.4894(4) 0.7293(7) 0.3587(7) 0.096(4) Uani 0.5 1 d D U P A -1
H56 H 0.471750 0.708916 0.377253 0.144 Uiso 0.5 1 calc R U P A -1
H57 H 0.468299 0.732851 0.313214 0.144 Uiso 0.5 1 calc R U P A -1
H58 H 0.501981 0.782289 0.375616 0.144 Uiso 0.5 1 calc R U P A -1

loop_
_atom_site_aniso_label
_atom_site_aniso_U_11
_atom_site_aniso_U_22
_atom_site_aniso_U_33
_atom_site_aniso_U_23
_atom_site_aniso_U_13
_atom_site_aniso_U_12
Fe1 0.0460(3) 0.0374(3) 0.0487(4) -0.0001(2) 0.0278(3) -0.0041(2)
N1 0.0538(17) 0.0407(15) 0.052(2) 0.0007(13) 0.0319(17) -0.0001(13)
N2 0.065(2) 0.0413(16) 0.056(2) -0.0028(14) 0.0347(18) -0.0018(14)
N3 0.0507(17) 0.0405(15) 0.047(2) 0.0001(13) 0.0277(16) -0.0012(13)
N4 0.0524(17) 0.0410(15) 0.052(2) -0.0023(13) 0.0323(17) -0.0060(13)
N5 0.0614(19) 0.0415(15) 0.054(2) -0.0045(14) 0.0372(18) -0.0068(14)
N6 0.0461(17) 0.0450(16) 0.053(2) -0.0001(14) 0.0265(16) -0.0040(13)
N7 0.0503(18) 0.0564(18) 0.054(2) 0.0076(15) 0.0248(17) 0.0034(15)
N8 0.0437(16) 0.0402(15) 0.048(2) -0.0003(13) 0.0273(15) -0.0021(12)
N9 0.0447(16) 0.0416(15) 0.050(2) 0.0027(14) 0.0257(16) -0.0014(13)
N10 0.0514(17) 0.0427(16) 0.055(2) 0.0037(14) 0.0290(17) -0.0010(13)
C1 0.046(2) 0.052(2) 0.045(2) -0.0001(17) 0.0263(19) 0.0029(16)
C2 0.063(2) 0.051(2) 0.065(3) 0.0030(19) 0.037(2) -0.0026(18)
C3 0.069(3) 0.075(3) 0.056(3) 0.013(2) 0.040(2) 0.000(2)
C4 0.072(3) 0.085(3) 0.049(3) -0.004(2) 0.039(2) 0.000(2)
C5 0.068(3) 0.064(2) 0.054(3) -0.006(2) 0.035(2) 0.003(2)
C6 0.054(2) 0.049(2) 0.053(3) 0.0022(18) 0.032(2) 0.0046(17)
C7 0.051(2) 0.0416(18) 0.051(3) -0.0036(16) 0.029(2) -0.0002(15)
C8 0.060(2) 0.0383(18) 0.053(3) 0.0023(16) 0.034(2) 0.0017(16)
C9 0.116(4) 0.039(2) 0.080(4) -0.004(2) 0.069(3) -0.007(2)
C10 0.151(5) 0.043(2) 0.099(4) 0.006(2) 0.092(4) -0.005(3)
C11 0.112(4) 0.046(2) 0.074(4) 0.004(2) 0.068(3) -0.005(2)
C12 0.057(2) 0.0454(19) 0.047(3) 0.0006(16) 0.032(2) -0.0042(16)
C13 0.052(2) 0.046(2) 0.047(3) -0.0009(16) 0.028(2) -0.0035(16)
C14 0.064(2) 0.0465(19) 0.054(3) 0.0000(18) 0.037(2) -0.0070(17)
C15 0.054(2) 0.054(2) 0.042(2) -0.0001(17) 0.0274(19) -0.0006(17)
C16 0.063(2) 0.055(2) 0.055(3) -0.0052(19) 0.035(2) -0.0058(18)
C17 0.133(4) 0.060(3) 0.100(5) 0.006(3) 0.089(4) 0.005(3)
C18 0.161(6) 0.081(3) 0.119(5) -0.002(3) 0.115(5) 0.000(4)
C19 0.082(3) 0.080(3) 0.074(4) -0.004(3) 0.053(3) 0.006(3)
C20 0.086(3) 0.063(3) 0.072(4) -0.001(2) 0.047(3) 0.008(2)
C21 0.075(3) 0.056(2) 0.074(4) 0.002(2) 0.051(3) 0.001(2)
C22 0.117(4) 0.113(4) 0.108(5) -0.010(4) 0.079(4) 0.022(3)
C23 0.046(2) 0.050(2) 0.055(3) -0.0089(18) 0.027(2) -0.0044(16)
C24 0.058(2) 0.056(2) 0.065(3) -0.004(2) 0.031(2) -0.0115(19)
C25 0.064(3) 0.069(3) 0.088(4) -0.017(3) 0.042(3) -0.023(2)
C26 0.047(2) 0.089(3) 0.069(4) -0.022(3) 0.022(2) -0.017(2)
C27 0.047(2) 0.085(3) 0.060(3) -0.005(2) 0.020(2) -0.003(2)
C28 0.052(2) 0.060(2) 0.048(3) -0.0059(19) 0.027(2) -0.0045(18)
C29 0.049(2) 0.052(2) 0.045(3) 0.0027(17) 0.027(2) 0.0020(16)
C30 0.051(2) 0.0462(19) 0.050(3) 0.0036(17) 0.029(2) 0.0015(16)
C31 0.065(3) 0.052(2) 0.074(4) 0.018(2) 0.034(2) 0.003(2)
C32 0.073(3) 0.050(2) 0.088(4) 0.019(2) 0.040(3) -0.007(2)
C33 0.061(2) 0.049(2) 0.075(3) 0.010(2) 0.037(2) -0.0106(18)
C34 0.049(2) 0.0389(17) 0.053(3) -0.0034(16) 0.029(2) -0.0044(15)
C35 0.047(2) 0.0422(18) 0.048(3) -0.0044(16) 0.0278(19) -0.0068(15)
C36 0.054(2) 0.0438(19) 0.060(3) -0.0036(17) 0.034(2) -0.0083(16)
C37 0.048(2) 0.051(2) 0.052(3) -0.0072(18) 0.029(2) -0.0051(17)
C38 0.051(2) 0.056(2) 0.057(3) -0.0075(19) 0.026(2) 0.0029(18)
C39 0.054(3) 0.067(3) 0.109(5) 0.000(3) 0.022(3) -0.004(2)
C40 0.056(3) 0.085(4) 0.131(6) -0.011(4) 0.019(3) -0.011(3)
C41 0.059(3) 0.078(3) 0.081(4) -0.013(3) 0.019(3) 0.008(2)
C42 0.072(3) 0.069(3) 0.076(4) -0.003(3) 0.021(3) 0.017(2)
C43 0.058(3) 0.065(3) 0.070(4) -0.004(2) 0.027(2) -0.004(2)
C44 0.067(3) 0.119(5) 0.123(6) -0.012(4) 0.011(4) 0.020(3)
B1 0.081(4) 0.060(3) 0.091(5) 0.007(3) 0.057(4) 0.002(3)
B2 0.093(4) 0.071(3) 0.095(5) -0.021(3) 0.063(4) -0.035(3)
F1 0.159(3) 0.0808(19) 0.162(4) 0.053(2) 0.104(3) 0.017(2)
F2 0.117(3) 0.202(4) 0.124(4) 0.044(3) 0.052(3) 0.072(3)
F3 0.172(4) 0.192(4) 0.183(5) 0.059(3) 0.145(4) 0.048(3)
F4 0.186(4) 0.120(3) 0.278(7) -0.092(4) 0.106(5) -0.013(3)
F5 0.278(5) 0.082(2) 0.190(5) -0.041(2) 0.167(4) -0.071(3)
F6 0.144(4) 0.224(5) 0.169(6) 0.037(4) 0.014(4) -0.060(4)
F7 0.286(8) 0.277(7) 0.340(11) -0.122(7) 0.245(8) -0.061(6)
F8 0.222(5) 0.161(4) 0.130(4) 0.022(3) 0.104(4) -0.070(3)
O1 0.088(2) 0.089(2) 0.092(3) 0.015(2) 0.039(2) -0.0288(19)
O2 0.162(4) 0.0504(17) 0.108(3) -0.0136(18) 0.091(3) -0.016(2)
O3 0.079(2) 0.145(3) 0.135(4) 0.082(3) 0.041(3) 0.002(3)
C45 0.096(4) 0.077(3) 0.111(6) 0.017(3) 0.029(4) -0.009(3)
C46 0.130(6) 0.153(7) 0.206(10) -0.043(6) 0.110(7) -0.017(5)
C47 0.118(5) 0.154(6) 0.076(5) -0.004(5) 0.028(4) -0.007(5)
C48 0.106(4) 0.102(4) 0.106(5) 0.002(4) 0.066(4) -0.028(4)
C49 0.119(6) 0.181(8) 0.205(11) 0.042(7) 0.088(7) 0.004(6)
C50 0.196(9) 0.151(7) 0.314(15) -0.105(8) 0.170(10) -0.107(7)
C51 0.375(15) 0.106(5) 0.188(10) -0.059(6) 0.218(11) -0.057(7)
C52 0.125(13) 0.30(2) 0.24(2) 0.125(17) -0.008(15) -0.071(15)
C53 0.055(6) 0.103(8) 0.105(10) 0.047(7) 0.024(6) 0.021(6)

loop_
_atom_type_symbol
_atom_type_description
_atom_type_scat_dispersion_real
_atom_type_scat_dispersion_imag
_atom_type_scat_source
C C 0.0033 0.0016 'International Tables Vol C Tables 4.2.6.8 and 6.1.1.4'
H H 0.0000 0.0000 'International Tables Vol C Tables 4.2.6.8 and 6.1.1.4'
B B 0.0013 0.0007 'International Tables Vol C Tables 4.2.6.8 and 6.1.1.4'
F F 0.0171 0.0103 'International Tables Vol C Tables 4.2.6.8 and 6.1.1.4'
Fe Fe 0.3463 0.8444 'International Tables Vol C Tables 4.2.6.8 and 6.1.1.4'
N N 0.0061 0.0033 'International Tables Vol C Tables 4.2.6.8 and 6.1.1.4'
O O 0.0106 0.0060 'International Tables Vol C Tables 4.2.6.8 and 6.1.1.4'

loop_
_geom_angle_atom_site_label_1
_geom_angle_atom_site_label_2
_geom_angle_atom_site_label_3
_geom_angle
N8 Fe1 N3 174.96(12)
N8 Fe1 N6 75.03(11)
N3 Fe1 N6 101.10(11)
N8 Fe1 N1 101.36(11)
N3 Fe1 N1 75.40(11)
N6 Fe1 N1 92.59(12)
N8 Fe1 N9 73.80(11)
N3 Fe1 N9 110.14(11)
N6 Fe1 N9 148.77(11)
N1 Fe1 N9 95.34(11)
N8 Fe1 N4 109.44(11)
N3 Fe1 N4 73.70(11)
N6 Fe1 N4 92.95(12)
N1 Fe1 N4 149.10(11)
N9 Fe1 N4 95.51(12)
C7 N1 C1 105.5(3)
C7 N1 Fe1 112.7(2)
C1 N1 Fe1 141.7(2)
C7 N2 C6 107.0(3)
C7 N2 H1 126.5
C6 N2 H1 126.5
C12 N3 C8 120.6(3)
C12 N3 Fe1 120.4(2)
C8 N3 Fe1 119.1(2)
C13 N4 N5 104.8(3)
C13 N4 Fe1 115.3(2)
N5 N4 Fe1 137.9(2)
N4 N5 C15 112.8(3)
N4 N5 H2 123.6
C15 N5 H2 123.6
C29 N6 C23 105.4(3)
C29 N6 Fe1 113.9(2)
C23 N6 Fe1 140.7(2)
C29 N7 C28 107.0(3)
C29 N7 H3 126.5
C28 N7 H3 126.5
C34 N8 C30 119.5(3)
C34 N8 Fe1 120.4(2)
C30 N8 Fe1 119.6(2)
N10 N9 C35 105.3(3)
N10 N9 Fe1 139.2(2)
C35 N9 Fe1 115.4(2)
N9 N10 C37 112.4(3)
N9 N10 H4 123.8
C37 N10 H4 123.8
N1 C1 C2 130.7(3)
N1 C1 C6 109.5(3)
C2 C1 C6 119.7(4)
C3 C2 C1 117.8(4)
C3 C2 H5 121.1
C1 C2 H5 121.1
C2 C3 C4 121.5(4)
C2 C3 H6 119.3
C4 C3 H6 119.3
C5 C4 C3 121.9(4)
C5 C4 H7 119.1
C3 C4 H7 119.1
C4 C5 C6 116.3(4)
C4 C5 H8 121.9
C6 C5 H8 121.9
N2 C6 C5 131.4(4)
N2 C6 C1 105.7(3)
C5 C6 C1 122.9(4)
N1 C7 N2 112.3(3)
N1 C7 C8 121.0(3)
N2 C7 C8 126.7(3)
N3 C8 C9 121.3(4)
N3 C8 C7 111.7(3)
C9 C8 C7 126.9(3)
C10 C9 C8 117.7(4)
C10 C9 H9 121.2
C8 C9 H9 121.2
C9 C10 C11 121.0(4)
C9 C10 H10 119.5
C11 C10 H10 119.5
C10 C11 C12 118.5(4)
C10 C11 H11 120.7
C12 C11 H11 120.7
N3 C12 C11 120.8(3)
N3 C12 C13 112.9(3)
C11 C12 C13 126.3(4)
N4 C13 C14 110.8(3)
N4 C13 C12 117.2(3)
C14 C13 C12 131.7(3)
C15 C14 C13 106.1(3)
C15 C14 H12 126.9
C13 C14 H12 126.9
N5 C15 C14 105.4(3)
N5 C15 C16 123.7(3)
C14 C15 C16 130.7(3)
C17 C16 C21 117.5(4)
C17 C16 C15 119.8(4)
C21 C16 C15 122.6(4)
C18 C17 C16 121.1(4)
C18 C17 H13 119.5
C16 C17 H13 119.5
C17 C18 C19 121.9(5)
C17 C18 H14 119.0
C19 C18 H14 119.0
C20 C19 C18 117.5(4)
C20 C19 C22 121.7(5)
C18 C19 C22 120.8(5)
C19 C20 C21 121.6(4)
C19 C20 H15 119.2
C21 C20 H15 119.2
C16 C21 C20 120.4(4)
C16 C21 H16 119.8
C20 C21 H16 119.8
C19 C22 H43 109.5
C19 C22 H44 109.5
H43 C22 H44 109.5
C19 C22 H45 109.5
H43 C22 H45 109.5
H44 C22 H45 109.5
C24 C23 N6 129.8(4)
C24 C23 C28 121.2(4)
N6 C23 C28 109.0(3)
C25 C24 C23 116.7(4)
C25 C24 H17 121.7
C23 C24 H17 121.7
C24 C25 C26 122.1(4)
C24 C25 H18 119.0
C26 C25 H18 119.0
C27 C26 C25 122.0(4)
C27 C26 H19 119.0
C25 C26 H19 119.0
C26 C27 C28 116.6(4)
C26 C27 H20 121.7
C28 C27 H20 121.7
N7 C28 C23 105.8(3)
N7 C28 C27 132.8(4)
C23 C28 C27 121.3(4)
N6 C29 N7 112.9(3)
N6 C29 C30 120.6(3)
N7 C29 C30 126.5(3)
N8 C30 C31 121.9(3)
N8 C30 C29 110.4(3)
C31 C30 C29 127.7(4)
C30 C31 C32 118.4(4)
C30 C31 H21 120.8
C32 C31 H21 120.8
C31 C32 C33 120.1(4)
C31 C32 H22 119.9
C33 C32 H22 119.9
C32 C33 C34 118.8(4)
C32 C33 H23 120.6
C34 C33 H23 120.6
N8 C34 C33 121.3(4)
N8 C34 C35 113.4(3)
C33 C34 C35 125.3(3)
N9 C35 C36 110.5(3)
N9 C35 C34 116.8(3)
C36 C35 C34 132.7(3)
C37 C36 C35 105.8(3)
C37 C36 H24 127.1
C35 C36 H24 127.1
N10 C37 C36 105.9(3)
N10 C37 C38 122.6(3)
C36 C37 C38 131.5(3)
C43 C38 C39 118.2(4)
C43 C38 C37 122.6(4)
C39 C38 C37 119.2(4)
C38 C39 C40 119.8(5)
C38 C39 H25 120.1
C40 C39 H25 120.1
C41 C40 C39 121.8(5)
C41 C40 H26 119.1
C39 C40 H26 119.1
C42 C41 C40 117.1(5)
C42 C41 C44 121.3(5)
C40 C41 C44 121.6(5)
C41 C42 C43 121.7(5)
C41 C42 H27 119.2
C43 C42 H27 119.2
C38 C43 C42 121.4(4)
C38 C43 H28 119.3
C42 C43 H28 119.3
C41 C44 H46 109.5
C41 C44 H47 109.5
H46 C44 H47 109.5
C41 C44 H48 109.5
H46 C44 H48 109.5
H47 C44 H48 109.5
F1 B1 F4 108.6(6)
F1 B1 F3 108.4(4)
F4 B1 F3 110.7(5)
F1 B1 F2 113.5(5)
F4 B1 F2 103.0(5)
F3 B1 F2 112.6(6)
F6 B2 F8 113.0(5)
F6 B2 F5 118.7(7)
F8 B2 F5 113.5(6)
F6 B2 F7 99.1(7)
F8 B2 F7 110.3(7)
F5 B2 F7 100.0(5)
C48 O1 C45 115.8(4)
C51 O2 H55 109.5
C52 O3 C53 70.8(13)
C52 O3 H62 113(2)
C53 O3 H62 102.8(16)
O1 C45 C47 107.6(5)
O1 C45 C46 107.7(6)
C47 C45 C46 112.8(6)
O1 C45 H29 109.6
C47 C45 H29 109.6
C46 C45 H29 109.6
C45 C46 H30 109.5
C45 C46 H31 109.5
H30 C46 H31 109.5
C45 C46 H32 109.5
H30 C46 H32 109.5
H31 C46 H32 109.5
C45 C47 H33 109.5
C45 C47 H34 109.5
H33 C47 H34 109.5
C45 C47 H35 109.5
H33 C47 H35 109.5
H34 C47 H35 109.5
O1 C48 C50 111.5(6)
O1 C48 C49 108.4(5)
C50 C48 C49 111.9(7)
O1 C48 H36 108.3
C50 C48 H36 108.3
C49 C48 H36 108.3
C48 C49 H37 109.5
C48 C49 H38 109.5
H37 C49 H38 109.5
C48 C49 H39 109.5
H37 C49 H39 109.5
H38 C49 H39 109.5
C48 C50 H40 109.5
C48 C50 H41 109.5
H40 C50 H41 109.5
C48 C50 H42 109.5
H40 C50 H42 109.5
H41 C50 H42 109.5
O2 C51 H49 109.5
O2 C51 H50 109.5
H49 C51 H50 109.5
O2 C51 H51 109.5
H49 C51 H51 109.5
H50 C51 H51 109.5
O3 C52 C53 57.9(12)
O3 C52 H52 109.5
C53 C52 H52 111.5
O3 C52 H53 109.5
C53 C52 H53 53.9
H52 C52 H53 109.5
O3 C52 H54 109.5
C53 C52 H54 139.0
H52 C52 H54 109.5
H53 C52 H54 109.5
O3 C53 C52 51.3(8)
O3 C53 H56 109.5
C52 C53 H56 108.7
O3 C53 H57 109.5
C52 C53 H57 61.5
H56 C53 H57 109.5
O3 C53 H58 109.5
C52 C53 H58 141.4
H56 C53 H58 109.5
H57 C53 H58 109.5

loop_
_geom_bond_atom_site_label_1
_geom_bond_atom_site_label_2
_geom_bond_distance
Fe1 N8 2.129(3)
Fe1 N3 2.138(3)
Fe1 N6 2.174(3)
Fe1 N1 2.188(3)
Fe1 N9 2.201(3)
Fe1 N4 2.209(3)
N1 C7 1.333(4)
N1 C1 1.387(5)
N2 C7 1.361(5)
N2 C6 1.388(5)
N2 H1 0.8600
N3 C12 1.342(5)
N3 C8 1.345(5)
N4 C13 1.342(4)
N4 N5 1.344(4)
N5 C15 1.363(5)
N5 H2 0.8600
N6 C29 1.321(5)
N6 C23 1.398(4)
N7 C29 1.356(5)
N7 C28 1.385(4)
N7 H3 0.8600
N8 C34 1.331(4)
N8 C30 1.359(5)
N9 N10 1.345(4)
N9 C35 1.347(4)
N10 C37 1.355(4)
N10 H4 0.8600
C1 C2 1.396(5)
C1 C6 1.399(5)
C2 C3 1.383(6)
C2 H5 0.9300
C3 C4 1.401(6)
C3 H6 0.9300
C4 C5 1.374(6)
C4 H7 0.9300
C5 C6 1.397(6)
C5 H8 0.9300
C7 C8 1.458(5)
C8 C9 1.392(5)
C9 C10 1.377(6)
C9 H9 0.9300
C10 C11 1.382(6)
C10 H10 0.9300
C11 C12 1.383(5)
C11 H11 0.9300
C12 C13 1.465(5)
C13 C14 1.395(5)
C14 C15 1.377(5)
C14 H12 0.9300
C15 C16 1.465(5)
C16 C17 1.385(6)
C16 C21 1.388(5)
C17 C18 1.372(6)
C17 H13 0.9300
C18 C19 1.374(7)
C18 H14 0.9300
C19 C20 1.368(6)
C19 C22 1.518(6)
C20 C21 1.393(6)
C20 H15 0.9300
C21 H16 0.9300
C22 H43 0.9600
C22 H44 0.9600
C22 H45 0.9600
C23 C24 1.383(5)
C23 C28 1.398(6)
C24 C25 1.380(6)
C24 H17 0.9300
C25 C26 1.389(7)
C25 H18 0.9300
C26 C27 1.362(6)
C26 H19 0.9300
C27 C28 1.401(5)
C27 H20 0.9300
C29 C30 1.469(5)
C30 C31 1.374(5)
C31 C32 1.378(6)
C31 H21 0.9300
C32 C33 1.380(6)
C32 H22 0.9300
C33 C34 1.390(5)
C33 H23 0.9300
C34 C35 1.464(5)
C35 C36 1.392(5)
C36 C37 1.390(5)
C36 H24 0.9300
C37 C38 1.479(5)
C38 C43 1.365(6)
C38 C39 1.383(6)
C39 C40 1.390(7)
C39 H25 0.9300
C40 C41 1.386(7)
C40 H26 0.9300
C41 C42 1.362(7)
C41 C44 1.519(7)
C42 C43 1.384(6)
C42 H27 0.9300
C43 H28 0.9300
C44 H46 0.9600
C44 H47 0.9600
C44 H48 0.9600
B1 F1 1.320(6)
B1 F4 1.334(7)
B1 F3 1.340(6)
B1 F2 1.343(7)
B2 F6 1.293(8)
B2 F8 1.305(8)
B2 F5 1.320(6)
B2 F7 1.353(7)
O1 C48 1.421(6)
O1 C45 1.454(7)
O2 C51 1.372(8)
O2 H55 0.8200
O3 C52 1.32(2)
O3 C53 1.436(10)
O3 H62 0.8403(11)
C45 C47 1.504(9)
C45 C46 1.523(10)
C45 H29 0.9800
C46 H30 0.9600
C46 H31 0.9600
C46 H32 0.9600
C47 H33 0.9600
C47 H34 0.9600
C47 H35 0.9600
C48 C50 1.462(9)
C48 C49 1.480(9)
C48 H36 0.9800
C49 H37 0.9600
C49 H38 0.9600
C49 H39 0.9600
C50 H40 0.9600
C50 H41 0.9600
C50 H42 0.9600
C51 H49 0.9600
C51 H50 0.9600
C51 H51 0.9600
C52 C53 1.60(3)
C52 H52 0.9600
C52 H53 0.9600
C52 H54 0.9600
C53 H56 0.9600
C53 H57 0.9600
C53 H58 0.9600

loop_
_geom_torsion_atom_site_label_1
_geom_torsion_atom_site_label_2
_geom_torsion_atom_site_label_3
_geom_torsion_atom_site_label_4
_geom_torsion
C13 N4 N5 C15 -0.2(4)
Fe1 N4 N5 C15 162.2(3)
C35 N9 N10 C37 0.5(4)
Fe1 N9 N10 C37 178.0(3)
C7 N1 C1 C2 -177.8(4)
Fe1 N1 C1 C2 7.1(7)
C7 N1 C1 C6 0.0(4)
Fe1 N1 C1 C6 -175.1(3)
N1 C1 C2 C3 178.5(4)
C6 C1 C2 C3 0.9(6)
C1 C2 C3 C4 -1.6(6)
C2 C3 C4 C5 1.2(7)
C3 C4 C5 C6 0.1(6)
C7 N2 C6 C5 177.3(4)
C7 N2 C6 C1 -0.6(4)
C4 C5 C6 N2 -178.4(4)
C4 C5 C6 C1 -0.8(6)
N1 C1 C6 N2 0.4(4)
C2 C1 C6 N2 178.5(3)
N1 C1 C6 C5 -177.7(4)
C2 C1 C6 C5 0.4(6)
C1 N1 C7 N2 -0.4(4)
Fe1 N1 C7 N2 176.3(2)
C1 N1 C7 C8 179.1(3)
Fe1 N1 C7 C8 -4.2(4)
C6 N2 C7 N1 0.7(4)
C6 N2 C7 C8 -178.8(4)
C12 N3 C8 C9 -2.0(6)
Fe1 N3 C8 C9 178.3(3)
C12 N3 C8 C7 177.9(3)
Fe1 N3 C8 C7 -1.8(4)
N1 C7 C8 N3 4.1(5)
N2 C7 C8 N3 -176.5(3)
N1 C7 C8 C9 -176.0(4)
N2 C7 C8 C9 3.4(7)
N3 C8 C9 C10 -0.4(7)
C7 C8 C9 C10 179.6(4)
C8 C9 C10 C11 2.1(8)
C9 C10 C11 C12 -1.4(8)
C8 N3 C12 C11 2.8(6)
Fe1 N3 C12 C11 -177.5(3)
C8 N3 C12 C13 -175.9(3)
Fe1 N3 C12 C13 3.8(4)
C10 C11 C12 N3 -1.0(7)
C10 C11 C12 C13 177.4(4)
N5 N4 C13 C14 -0.3(4)
Fe1 N4 C13 C14 -167.4(3)
N5 N4 C13 C12 174.2(3)
Fe1 N4 C13 C12 7.2(4)
N3 C12 C13 N4 -7.2(5)
C11 C12 C13 N4 174.2(4)
N3 C12 C13 C14 166.0(4)
C11 C12 C13 C14 -12.6(7)
N4 C13 C14 C15 0.8(5)
C12 C13 C14 C15 -172.8(4)
N4 N5 C15 C14 0.7(4)
N4 N5 C15 C16 -174.4(3)
C13 C14 C15 N5 -0.8(4)
C13 C14 C15 C16 173.7(4)
N5 C15 C16 C17 -173.5(4)
C14 C15 C16 C17 12.8(7)
N5 C15 C16 C21 9.3(6)
C14 C15 C16 C21 -164.4(4)
C21 C16 C17 C18 1.2(8)
C15 C16 C17 C18 -176.1(5)
C16 C17 C18 C19 -0.6(10)
C17 C18 C19 C20 -0.8(9)
C17 C18 C19 C22 -178.4(6)
C18 C19 C20 C21 1.4(8)
C22 C19 C20 C21 179.0(5)
C17 C16 C21 C20 -0.6(7)
C15 C16 C21 C20 176.6(4)
C19 C20 C21 C16 -0.8(8)
C29 N6 C23 C24 -178.9(4)
Fe1 N6 C23 C24 3.6(7)
C29 N6 C23 C28 -0.7(4)
Fe1 N6 C23 C28 -178.2(3)
N6 C23 C24 C25 178.8(4)
C28 C23 C24 C25 0.7(6)
C23 C24 C25 C26 -0.3(7)
C24 C25 C26 C27 0.5(8)
C25 C26 C27 C28 -1.0(7)
C29 N7 C28 C23 -0.8(4)
C29 N7 C28 C27 180.0(4)
C24 C23 C28 N7 179.3(4)
N6 C23 C28 N7 0.9(4)
C24 C23 C28 C27 -1.3(6)
N6 C23 C28 C27 -179.7(4)
C26 C27 C28 N7 -179.5(4)
C26 C27 C28 C23 1.4(6)
C23 N6 C29 N7 0.2(4)
Fe1 N6 C29 N7 178.5(3)
C23 N6 C29 C30 -179.3(3)
Fe1 N6 C29 C30 -1.1(4)
C28 N7 C29 N6 0.4(4)
C28 N7 C29 C30 179.9(4)
C34 N8 C30 C31 1.6(6)
Fe1 N8 C30 C31 -171.1(3)
C34 N8 C30 C29 179.2(3)
Fe1 N8 C30 C29 6.5(4)
N6 C29 C30 N8 -3.4(5)
N7 C29 C30 N8 177.1(4)
N6 C29 C30 C31 174.0(4)
N7 C29 C30 C31 -5.4(7)
N8 C30 C31 C32 -1.5(7)
C29 C30 C31 C32 -178.7(4)
C30 C31 C32 C33 -0.2(7)
C31 C32 C33 C34 1.7(7)
C30 N8 C34 C33 0.1(6)
Fe1 N8 C34 C33 172.7(3)
C30 N8 C34 C35 -178.1(3)
Fe1 N8 C34 C35 -5.4(4)
C32 C33 C34 N8 -1.7(6)
C32 C33 C34 C35 176.2(4)
N10 N9 C35 C36 -0.7(4)
Fe1 N9 C35 C36 -178.9(2)
N10 N9 C35 C34 177.1(3)
Fe1 N9 C35 C34 -1.1(4)
N8 C34 C35 N9 4.2(5)
C33 C34 C35 N9 -173.9(4)
N8 C34 C35 C36 -178.6(4)
C33 C34 C35 C36 3.3(7)
N9 C35 C36 C37 0.7(4)
C34 C35 C36 C37 -176.7(4)
N9 N10 C37 C36 0.0(4)
N9 N10 C37 C38 -179.5(3)
C35 C36 C37 N10 -0.4(4)
C35 C36 C37 C38 179.0(4)
N10 C37 C38 C43 12.1(6)
C36 C37 C38 C43 -167.2(4)
N10 C37 C38 C39 -169.6(4)
C36 C37 C38 C39 11.0(7)
C43 C38 C39 C40 -2.9(8)
C37 C38 C39 C40 178.8(5)
C38 C39 C40 C41 1.7(10)
C39 C40 C41 C42 0.2(10)
C39 C40 C41 C44 -178.5(6)
C40 C41 C42 C43 -0.8(9)
C44 C41 C42 C43 177.9(5)
C39 C38 C43 C42 2.4(7)
C37 C38 C43 C42 -179.4(4)
C41 C42 C43 C38 -0.5(8)
C48 O1 C45 C47 -95.4(6)
C48 O1 C45 C46 142.8(5)
C45 O1 C48 C50 -75.5(8)
C45 O1 C48 C49 160.8(7)
